data_4518135
loop_
_publ_author_name
'Al-Resayes, Saud I'
'Azam, Mohammad'
'Trzesowska-Kruszynska, Agata'
'Kruszynski, Rafal'
'Soliman, Saied M.'
'Mohapatra, Ranjan K.'
'Khan, Zahid'

_publ_section_title
;
 Structural and Theoretical Investigations, Hirshfeld Surface Analyses,
 and Cytotoxicity of a Naphthalene-Based Chiral Compound.
;
_journal_issue 42
_journal_name_full 'ACS omega'
_journal_page_first 27227
_journal_page_last 27234
_journal_paper_doi 10.1021/acsomega.0c03376
_journal_volume 5
_journal_year 2020
_chemical_absolute_configuration ad
_chemical_formula_moiety 'C36 H28 N2 O2'
_chemical_formula_sum 'C36 H28 N2 O2'
_chemical_formula_weight 520.60
_space_group_crystal_system monoclinic
_space_group_IT_number 5
_space_group_name_Hall 'C 2y'
_space_group_name_H-M_alt 'C 1 2 1'
_atom_sites_solution_hydrogens mixed
_audit_creation_method SHELXL-2018/1
_cell_angle_alpha 90
_cell_angle_beta 112.556(2)
_cell_angle_gamma 90
_cell_formula_units_Z 2
_cell_length_a 20.8290(5)
_cell_length_b 6.8342(2)
_cell_length_c 10.2080(3)
_cell_measurement_reflns_used 1094
_cell_measurement_temperature 100.0(1)
_cell_measurement_theta_max 50.000
_cell_measurement_theta_min 4.597
_cell_volume 1341.95(7)
_computing_cell_refinement 'CrysAlisPro 1.171.39.7b (Rigaku OD, 2015)'
_computing_data_collection 'CrysAlisPro 1.171.39.7b (Rigaku OD, 2015)'
_computing_data_reduction 'CrysAlisPro 1.171.39.7b (Rigaku OD, 2015)'
_computing_molecular_graphics
;XP in SHELXTL (Sheldrick, 2008)
 ORTEP-3 W v. 1.062 (Farrugia 2012)
;
_computing_publication_material
;SHELXL-2014/7 (Sheldrick, 2015b) and
 PLATON (Spek, 2009)
;
_computing_structure_refinement 'SHELXL-2014/7 (Sheldrick, 2015b)'
_computing_structure_solution 'SHELXT (Sheldrick, 2015a)'
_diffrn_ambient_temperature 100.0(1)
_diffrn_detector_type 'Pilatus 300K'
_diffrn_measured_fraction_theta_full 0.999
_diffrn_measured_fraction_theta_max 0.999
_diffrn_measurement_device 'four-circle diffractometer'
_diffrn_measurement_device_type 'Synergy, Dualflex, Pilatus 300K'
_diffrn_measurement_method '\w scans'
_diffrn_radiation_wavelength 1.54178
_diffrn_reflns_av_R_equivalents 0.0150
_diffrn_reflns_av_unetI/netI 0.0152
_diffrn_reflns_Laue_measured_fraction_full 0.999
_diffrn_reflns_Laue_measured_fraction_max 0.999
_diffrn_reflns_limit_h_max 25
_diffrn_reflns_limit_h_min -24
_diffrn_reflns_limit_k_max 8
_diffrn_reflns_limit_k_min -8
_diffrn_reflns_limit_l_max 12
_diffrn_reflns_limit_l_min -12
_diffrn_reflns_number 7396
_diffrn_reflns_point_group_measured_fraction_full 0.962
_diffrn_reflns_point_group_measured_fraction_max 0.957
_diffrn_reflns_theta_full 67.000
_diffrn_reflns_theta_max 70.205
_diffrn_reflns_theta_min 4.597
_diffrn_source 'micro-focus sealed X-ray tube'
_diffrn_source_type 'PhotonJet (Cu) X-ray Source'
_exptl_absorpt_coefficient_mu 0.627
_exptl_absorpt_correction_T_max 1.00000
_exptl_absorpt_correction_T_min 0.94687
_exptl_absorpt_correction_type multi-scan
_exptl_absorpt_process_details
;
CrysAlisPro 1.171.39.9b (Rigaku Oxford Diffraction, 2015)
Empirical absorption correction using spherical harmonics,
 implemented in SCALE3 ABSPACK scaling algorithm.
;
_exptl_crystal_colour yellow
_exptl_crystal_density_diffrn 1.288
_exptl_crystal_density_meas 1.27
_exptl_crystal_density_method 'Berman density torsion balance'
_exptl_crystal_description prism
_exptl_crystal_F_000 548
_exptl_crystal_size_max 0.119
_exptl_crystal_size_mid 0.113
_exptl_crystal_size_min 0.098
_refine_diff_density_max 0.173
_refine_diff_density_min -0.141
_refine_diff_density_rms 0.031
_refine_ls_abs_structure_details
;
 Flack x determined using 1043 quotients [(I+)-(I-)]/[(I+)+(I-)]
 (Parsons, Flack and Wagner, Acta Cryst. B69 (2013) 249-259).
;
_refine_ls_abs_structure_Flack 0.02(5)
_refine_ls_extinction_method none
_refine_ls_goodness_of_fit_ref 1.047
_refine_ls_hydrogen_treatment constr
_refine_ls_matrix_type full
_refine_ls_number_parameters 181
_refine_ls_number_reflns 2457
_refine_ls_number_restraints 1
_refine_ls_restrained_S_all 1.046
_refine_ls_R_factor_all 0.0263
_refine_ls_R_factor_gt 0.0259
_refine_ls_shift/su_max 0.001
_refine_ls_shift/su_mean 0.000
_refine_ls_structure_factor_coef Fsqd
_refine_ls_weighting_details 'w=1/[\s^2^(Fo^2^)+(0.0421P)^2^+0.4142P] where P=(Fo^2^+2Fc^2^)/3'
_refine_ls_weighting_scheme calc
_refine_ls_wR_factor_gt 0.0701
_refine_ls_wR_factor_ref 0.0706
_reflns_Friedel_coverage 0.760
_reflns_Friedel_fraction_full 0.917
_reflns_Friedel_fraction_max 0.907
_reflns_number_gt 2425
_reflns_number_total 2457
_reflns_threshold_expression 'I > 2\s(I)'
_cod_data_source_file ao0c03376_si_002.cif
_cod_data_source_block maz_ns3
_cod_depositor_comments 'Adding full bibliography for 4518135.cif.'
_cod_original_sg_symbol_H-M 'C 2'
_cod_database_code 4518135
_shelx_shelxl_version_number 2018/1
_shelx_space_group_comment
;
The symmetry employed for this shelxl refinement is uniquely defined
by the following loop, which should always be used as a source of
symmetry information in preference to the above space-group names.
They are only intended as comments.
;

loop_
_space_group_symop_operation_xyz
'x, y, z'
'-x, y, -z'
'x+1/2, y+1/2, z'
'-x+1/2, y+1/2, -z'

loop_
_atom_site_label
_atom_site_type_symbol
_atom_site_fract_x
_atom_site_fract_y
_atom_site_fract_z
_atom_site_U_iso_or_equiv
_atom_site_adp_type
_atom_site_occupancy
_atom_site_site_symmetry_order
_atom_site_calc_flag
_atom_site_refinement_flags_posn
_atom_site_refinement_flags_adp
_atom_site_refinement_flags_occupancy
_atom_site_disorder_assembly
_atom_site_disorder_group
C1 C 0.85595(8) 0.3744(2) 0.11930(16) 0.0205(3) Uani 1 1 d . . . . .
C2 C 0.88711(8) 0.5613(2) 0.13900(17) 0.0242(4) Uani 1 1 d . . . . .
C3 C 0.86877(9) 0.7039(3) 0.22036(17) 0.0293(4) Uani 1 1 d . . . . .
H3 H 0.890826 0.828294 0.236489 0.035 Uiso 1 1 calc R U . . .
C4 C 0.82029(9) 0.6646(3) 0.27507(18) 0.0305(4) Uani 1 1 d . . . . .
H4 H 0.809067 0.762516 0.328846 0.037 Uiso 1 1 calc R U . . .
C5 C 0.78563(9) 0.4804(3) 0.25424(17) 0.0254(4) Uani 1 1 d . . . . .
C6 C 0.73621(9) 0.4394(3) 0.31516(19) 0.0323(4) Uani 1 1 d . . . . .
H6 H 0.724889 0.537603 0.368629 0.039 Uiso 1 1 calc R U . . .
C7 C 0.70477(9) 0.2607(3) 0.29786(19) 0.0335(4) Uani 1 1 d . . . . .
H7 H 0.672830 0.233579 0.341475 0.040 Uiso 1 1 calc R U . . .
C8 C 0.71976(8) 0.1170(3) 0.21543(18) 0.0300(4) Uani 1 1 d . . . . .
H8 H 0.697027 -0.006222 0.201842 0.036 Uiso 1 1 calc R U . . .
C9 C 0.76714(8) 0.1529(3) 0.15398(17) 0.0244(4) Uani 1 1 d . . . . .
H9 H 0.775923 0.054730 0.097058 0.029 Uiso 1 1 calc R U . . .
C10 C 0.80287(8) 0.3335(2) 0.17437(16) 0.0212(3) Uani 1 1 d . . . . .
O1 O 0.93387(6) 0.60864(17) 0.08668(12) 0.0279(3) Uani 1 1 d . . . . .
H1O H 0.938309 0.501471 0.046154 0.042 Uiso 1 1 d R U . . .
C11 C 0.88153(8) 0.2234(2) 0.05360(15) 0.0188(3) Uani 1 1 d . . . . .
H11 H 0.863509 0.094609 0.047740 0.023 Uiso 1 1 calc R U . . .
N1 N 0.92845(6) 0.25827(19) 0.00222(13) 0.0194(3) Uani 1 1 d . . . . .
C12 C 0.95982(7) 0.0965(2) -0.04487(15) 0.0182(3) Uani 1 1 d . . . . .
H12 H 0.939837 -0.028902 -0.026825 0.022 Uiso 1 1 calc R U . . .
C13 C 0.94492(7) 0.1104(3) -0.20263(15) 0.0202(3) Uani 1 1 d . . . . .
C14 C 0.95267(8) -0.0566(3) -0.27294(17) 0.0239(3) Uani 1 1 d . . . . .
H14 H 0.966825 -0.175940 -0.222299 0.029 Uiso 1 1 calc R U . . .
C15 C 0.93981(9) -0.0499(3) -0.41718(18) 0.0306(4) Uani 1 1 d . . . . .
H15 H 0.945011 -0.164715 -0.464640 0.037 Uiso 1 1 calc R U . . .
C16 C 0.91945(9) 0.1237(3) -0.49161(17) 0.0356(4) Uani 1 1 d . . . . .
H16 H 0.910170 0.127826 -0.590242 0.043 Uiso 1 1 calc R U . . .
C17 C 0.91268(9) 0.2914(3) -0.42174(19) 0.0343(4) Uani 1 1 d . . . . .
H17 H 0.899443 0.411122 -0.472295 0.041 Uiso 1 1 calc R U . . .
C18 C 0.92522(8) 0.2851(3) -0.27750(18) 0.0266(4) Uani 1 1 d . . . . .
H18 H 0.920309 0.400319 -0.230157 0.032 Uiso 1 1 calc R U . . .

loop_
_atom_site_aniso_label
_atom_site_aniso_U_11
_atom_site_aniso_U_22
_atom_site_aniso_U_33
_atom_site_aniso_U_23
_atom_site_aniso_U_13
_atom_site_aniso_U_12
C1 0.0184(7) 0.0223(8) 0.0179(7) -0.0007(6) 0.0039(6) 0.0042(6)
C2 0.0238(8) 0.0221(9) 0.0221(7) 0.0002(6) 0.0036(6) 0.0028(6)
C3 0.0358(9) 0.0207(9) 0.0267(8) -0.0030(7) 0.0068(7) 0.0032(8)
C4 0.0378(9) 0.0267(10) 0.0250(8) -0.0038(7) 0.0100(7) 0.0108(7)
C5 0.0240(8) 0.0294(10) 0.0201(7) 0.0000(7) 0.0053(6) 0.0095(7)
C6 0.0297(8) 0.0413(11) 0.0273(8) -0.0024(8) 0.0127(7) 0.0124(8)
C7 0.0232(8) 0.0493(12) 0.0320(9) -0.0006(9) 0.0149(7) 0.0056(8)
C8 0.0206(7) 0.0395(10) 0.0310(8) 0.0001(8) 0.0111(6) -0.0006(8)
C9 0.0188(7) 0.0312(9) 0.0228(7) -0.0027(7) 0.0076(6) 0.0020(6)
C10 0.0180(7) 0.0259(9) 0.0171(7) 0.0007(6) 0.0038(6) 0.0057(6)
O1 0.0292(6) 0.0206(6) 0.0348(6) -0.0036(5) 0.0134(5) -0.0035(5)
C11 0.0176(7) 0.0201(8) 0.0165(7) -0.0007(6) 0.0041(5) -0.0009(6)
N1 0.0184(6) 0.0200(7) 0.0198(6) -0.0010(5) 0.0072(5) 0.0009(5)
C12 0.0186(7) 0.0165(7) 0.0200(7) -0.0015(6) 0.0079(6) -0.0008(6)
C13 0.0144(7) 0.0251(8) 0.0200(7) -0.0004(7) 0.0054(5) -0.0016(6)
C14 0.0213(7) 0.0264(8) 0.0235(8) -0.0015(7) 0.0079(6) -0.0014(7)
C15 0.0300(8) 0.0379(10) 0.0236(8) -0.0069(7) 0.0099(7) -0.0002(8)
C16 0.0334(9) 0.0530(12) 0.0184(7) 0.0020(8) 0.0076(7) 0.0027(9)
C17 0.0314(9) 0.0408(11) 0.0266(9) 0.0104(8) 0.0067(7) 0.0066(9)
C18 0.0245(8) 0.0277(9) 0.0259(8) 0.0027(7) 0.0078(6) 0.0028(7)

loop_
_atom_type_symbol
_atom_type_description
_atom_type_scat_dispersion_real
_atom_type_scat_dispersion_imag
_atom_type_scat_source
C C 0.0181 0.0091 'International Tables Vol C Tables 4.2.6.8 and 6.1.1.4'
H H 0.0000 0.0000 'International Tables Vol C Tables 4.2.6.8 and 6.1.1.4'
N N 0.0311 0.0180 'International Tables Vol C Tables 4.2.6.8 and 6.1.1.4'
O O 0.0492 0.0322 'International Tables Vol C Tables 4.2.6.8 and 6.1.1.4'

loop_
_geom_angle_atom_site_label_1
_geom_angle_atom_site_label_2
_geom_angle_atom_site_label_3
_geom_angle
_geom_angle_site_symmetry_1
_geom_angle_site_symmetry_3
_geom_angle_publ_flag
C2 C1 C11 118.86(14) . . ?
C2 C1 C10 119.85(14) . . ?
C11 C1 C10 121.13(14) . . ?
O1 C2 C1 122.35(14) . . ?
O1 C2 C3 118.26(16) . . ?
C1 C2 C3 119.38(15) . . ?
C4 C3 C2 120.89(17) . . ?
C4 C3 H3 119.6 . . ?
C2 C3 H3 119.6 . . ?
C3 C4 C5 121.90(16) . . ?
C3 C4 H4 119.1 . . ?
C5 C4 H4 119.1 . . ?
C6 C5 C10 119.77(16) . . ?
C6 C5 C4 121.29(16) . . ?
C10 C5 C4 118.91(15) . . ?
C7 C6 C5 120.81(16) . . ?
C7 C6 H6 119.6 . . ?
C5 C6 H6 119.6 . . ?
C6 C7 C8 119.83(16) . . ?
C6 C7 H7 120.1 . . ?
C8 C7 H7 120.1 . . ?
C9 C8 C7 120.72(18) . . ?
C9 C8 H8 119.6 . . ?
C7 C8 H8 119.6 . . ?
C8 C9 C10 121.05(16) . . ?
C8 C9 H9 119.5 . . ?
C10 C9 H9 119.5 . . ?
C9 C10 C5 117.74(14) . . ?
C9 C10 C1 123.28(14) . . ?
C5 C10 C1 118.98(15) . . ?
C2 O1 H1O 102.6 . . ?
N1 C11 C1 121.88(14) . . ?
N1 C11 H11 119.1 . . ?
C1 C11 H11 119.1 . . ?
C11 N1 C12 119.83(13) . . ?
N1 C12 C13 111.49(12) . . ?
N1 C12 C12 108.68(10) . 2_755 ?
C13 C12 C12 110.90(14) . 2_755 ?
N1 C12 H12 108.6 . . ?
C13 C12 H12 108.6 . . ?
C12 C12 H12 108.6 2_755 . ?
C14 C13 C18 119.26(14) . . ?
C14 C13 C12 118.54(14) . . ?
C18 C13 C12 122.18(14) . . ?
C13 C14 C15 120.36(16) . . ?
C13 C14 H14 119.8 . . ?
C15 C14 H14 119.8 . . ?
C16 C15 C14 120.17(17) . . ?
C16 C15 H15 119.9 . . ?
C14 C15 H15 119.9 . . ?
C15 C16 C17 119.77(15) . . ?
C15 C16 H16 120.1 . . ?
C17 C16 H16 120.1 . . ?
C16 C17 C18 120.21(18) . . ?
C16 C17 H17 119.9 . . ?
C18 C17 H17 119.9 . . ?
C13 C18 C17 120.21(16) . . ?
C13 C18 H18 119.9 . . ?
C17 C18 H18 119.9 . . ?

loop_
_geom_bond_atom_site_label_1
_geom_bond_atom_site_label_2
_geom_bond_distance
_geom_bond_site_symmetry_2
_geom_bond_publ_flag
C1 C2 1.412(2) . ?
C1 C11 1.440(2) . ?
C1 C10 1.447(2) . ?
C2 O1 1.318(2) . ?
C2 C3 1.424(2) . ?
C3 C4 1.355(3) . ?
C3 H3 0.9500 . ?
C4 C5 1.426(3) . ?
C4 H4 0.9500 . ?
C5 C6 1.420(2) . ?
C5 C10 1.423(2) . ?
C6 C7 1.365(3) . ?
C6 H6 0.9500 . ?
C7 C8 1.404(3) . ?
C7 H7 0.9500 . ?
C8 C9 1.379(2) . ?
C8 H8 0.9500 . ?
C9 C10 1.415(2) . ?
C9 H9 0.9500 . ?
O1 H1O 0.8634 . ?
C11 N1 1.2962(19) . ?
C11 H11 0.9500 . ?
N1 C12 1.4567(19) . ?
C12 C13 1.522(2) . ?
C12 C12 1.570(3) 2_755 ?
C12 H12 1.0000 . ?
C13 C14 1.390(2) . ?
C13 C18 1.391(2) . ?
C14 C15 1.393(2) . ?
C14 H14 0.9500 . ?
C15 C16 1.385(3) . ?
C15 H15 0.9500 . ?
C16 C17 1.385(3) . ?
C16 H16 0.9500 . ?
C17 C18 1.394(2) . ?
C17 H17 0.9500 . ?
C18 H18 0.9500 . ?
